data_7052654
loop_
_publ_author_name
'Knorr, Michael'
'Guyon, Fabrice'
'Kubicki, Marek M.'
'Rousselin, Yoann'
'Aly, Shawkat M.'
'Harvey, Pierre D.'

_publ_section_title
;
 Effect of t-BuS vs. n-BuS on the topology, Cu&#x22EF;Cu distances and
 luminescence properties of 2D Cu4I4/RS(CH2)4SR metal--organic
 frameworks
;
_journal_issue 6
_journal_name_full 'New Journal of Chemistry'
_journal_page_first 1184
_journal_paper_doi 10.1039/c0nj00923g
_journal_volume 35
_journal_year 2011
_chemical_formula_moiety 'C12 H26 Cu2 I2 S2'
_chemical_formula_sum 'C12 H26 Cu2 I2 S2'
_chemical_formula_weight 615.33
_chemical_name_systematic
;
?
;
_space_group_IT_number 60
_symmetry_cell_setting orthorhombic
_symmetry_space_group_name_Hall '-P 2n 2ab'
_symmetry_space_group_name_H-M 'P b c n'
_atom_sites_solution_hydrogens geom
_atom_sites_solution_primary direct
_atom_sites_solution_secondary difmap
_audit_creation_method SHELXL-97
_cell_angle_alpha 90.00
_cell_angle_beta 90.00
_cell_angle_gamma 90.00
_cell_formula_units_Z 8
_cell_length_a 10.2016(4)
_cell_length_b 18.2596(8)
_cell_length_c 20.2098(6)
_cell_measurement_reflns_used 4242
_cell_measurement_temperature 115(2)
_cell_measurement_theta_max 27.485
_cell_measurement_theta_min 0.998
_cell_volume 3764.6(2)
_computing_cell_refinement 'HKL Scalepack (Otwinowski & Minor 1997)'
_computing_data_collection 'Collect (Bruker AXS BV, 1997-2004)'
_computing_data_reduction 'HKL Denzo and Scalepack (Otwinowski & Minor 1997)'
_computing_molecular_graphics 'ORTEP3 (Farrugia,1997)'
_computing_publication_material 'WinGX publication routines (Farrugia, 1999)'
_computing_structure_refinement 'SHELXL-97 (Sheldrick, 1997)'
_computing_structure_solution 'SIR92 (Altomare et al., 1993)'
_diffrn_ambient_temperature 115(2)
_diffrn_measured_fraction_theta_full 0.995
_diffrn_measured_fraction_theta_max 0.995
_diffrn_measurement_device_type 'Nonius Kappa APEX-II'
_diffrn_measurement_method CCD
_diffrn_radiation_monochromator graphite
_diffrn_radiation_source 'fine-focus sealed tube'
_diffrn_radiation_type MoK\a
_diffrn_radiation_wavelength 0.71073
_diffrn_reflns_av_R_equivalents 0.0695
_diffrn_reflns_av_sigmaI/netI 0.0512
_diffrn_reflns_limit_h_max 8
_diffrn_reflns_limit_h_min -13
_diffrn_reflns_limit_k_max 23
_diffrn_reflns_limit_k_min -23
_diffrn_reflns_limit_l_max 26
_diffrn_reflns_limit_l_min -25
_diffrn_reflns_number 16606
_diffrn_reflns_theta_full 27.42
_diffrn_reflns_theta_max 27.42
_diffrn_reflns_theta_min 2.23
_exptl_absorpt_coefficient_mu 5.746
_exptl_absorpt_correction_T_max 0.5423
_exptl_absorpt_correction_T_min 0.3559
_exptl_absorpt_correction_type multi-scan
_exptl_absorpt_process_details 'R.H. Blessing, Acta Cryst. (1995), a51, 33-38'
_exptl_crystal_colour colourless
_exptl_crystal_density_diffrn 2.171
_exptl_crystal_density_method 'not measured'
_exptl_crystal_description Prism
_exptl_crystal_F_000 2352
_exptl_crystal_size_max 0.12
_exptl_crystal_size_mid 0.07
_exptl_crystal_size_min 0.05
_refine_diff_density_max 1.827
_refine_diff_density_min -1.746
_refine_diff_density_rms 0.212
_refine_ls_extinction_method none
_refine_ls_goodness_of_fit_ref 1.111
_refine_ls_hydrogen_treatment noref
_refine_ls_matrix_type full
_refine_ls_number_constraints 6
_refine_ls_number_parameters 170
_refine_ls_number_reflns 4271
_refine_ls_number_restraints 30
_refine_ls_restrained_S_all 1.114
_refine_ls_R_factor_all 0.0756
_refine_ls_R_factor_gt 0.0566
_refine_ls_shift/su_max 0.007
_refine_ls_shift/su_mean 0.000
_refine_ls_structure_factor_coef Fsqd
_refine_ls_weighting_details 'calc w=1/[\s^2^(Fo^2^)+(0.0034P)^2^+64.2750P] where P=(Fo^2^+2Fc^2^)/3'
_refine_ls_weighting_scheme calc
_refine_ls_wR_factor_gt 0.1030
_refine_ls_wR_factor_ref 0.1124
_reflns_number_gt 3443
_reflns_number_total 4271
_reflns_threshold_expression >2sigma(I)
_cod_data_source_file c0nj00923g.txt
_cod_data_source_block 10mktbusc4stbucui
_cod_database_code 7052654

loop_
_symmetry_equiv_pos_as_xyz
'x, y, z'
'-x+1/2, -y+1/2, z+1/2'
'x+1/2, -y+1/2, -z'
'-x, y, -z+1/2'
'-x, -y, -z'
'x-1/2, y-1/2, -z-1/2'
'-x-1/2, y-1/2, z'
'x, -y, z-1/2'

loop_
_atom_site_label
_atom_site_type_symbol
_atom_site_fract_x
_atom_site_fract_y
_atom_site_fract_z
_atom_site_U_iso_or_equiv
_atom_site_adp_type
_atom_site_occupancy
_atom_site_symmetry_multiplicity
_atom_site_calc_flag
_atom_site_refinement_flags
_atom_site_disorder_assembly
_atom_site_disorder_group
C1 C 0.1924(10) -0.3062(5) -0.0747(5) 0.039(2) Uani 1 1 d . . .
H1A H 0.1774 -0.3146 -0.0274 0.058 Uiso 1 1 calc R . .
H1B H 0.2296 -0.3504 -0.0947 0.058 Uiso 1 1 calc R . .
H1C H 0.1090 -0.2944 -0.0963 0.058 Uiso 1 1 calc R . .
C2 C 0.2374(10) -0.1755(6) -0.0475(4) 0.039(2) Uani 1 1 d . . .
H2A H 0.1487 -0.1637 -0.0628 0.059 Uiso 1 1 calc R . .
H2B H 0.2959 -0.1342 -0.0567 0.059 Uiso 1 1 calc R . .
H2C H 0.2358 -0.1850 0.0002 0.059 Uiso 1 1 calc R . .
C3 C 0.4242(9) -0.2636(6) -0.0589(5) 0.040(2) Uani 1 1 d . . .
H3A H 0.4190 -0.2803 -0.0129 0.060 Uiso 1 1 calc R . .
H3B H 0.4816 -0.2207 -0.0616 0.060 Uiso 1 1 calc R . .
H3C H 0.4598 -0.3029 -0.0866 0.060 Uiso 1 1 calc R . .
C4 C 0.2866(9) -0.2430(5) -0.0835(4) 0.031(2) Uani 1 1 d . A .
C5 C 0.3222(9) -0.3021(4) -0.2144(4) 0.0281(18) Uani 1 1 d . A .
H5A H 0.3420 -0.3410 -0.1819 0.034 Uiso 1 1 calc R . .
H5B H 0.2391 -0.3149 -0.2369 0.034 Uiso 1 1 calc R . .
C6 C 0.4321(8) -0.2985(5) -0.2655(4) 0.0260(18) Uani 1 1 d . . .
H6A H 0.4245 -0.3410 -0.2957 0.031 Uiso 1 1 calc R . .
H6B H 0.4215 -0.2535 -0.2923 0.031 Uiso 1 1 calc R . .
C7 C -0.0298(9) -0.0360(5) -0.0098(4) 0.033(2) Uani 1 1 d . . .
H7A H -0.0256 -0.0699 0.0284 0.039 Uiso 1 1 calc R . .
H7B H 0.0226 -0.0576 -0.0461 0.039 Uiso 1 1 calc R . .
C8 C -0.1728(9) -0.0291(5) -0.0324(5) 0.037(2) Uani 1 1 d . . .
H8A H -0.2242 -0.0051 0.0030 0.044 Uiso 1 1 calc R . .
H8B H -0.2093 -0.0788 -0.0390 0.044 Uiso 1 1 calc R . .
C9 C -0.3733(9) 0.0236(5) -0.1207(4) 0.039(2) Uani 1 1 d D . .
C10A C -0.4303(16) -0.0522(7) -0.1239(11) 0.042(2) Uani 0.68(4) 1 d PD A 1
H10A H -0.4040 -0.0798 -0.0845 0.063 Uiso 0.68(4) 1 calc PR A 1
H10B H -0.3978 -0.0772 -0.1635 0.063 Uiso 0.68(4) 1 calc PR A 1
H10C H -0.5261 -0.0490 -0.1257 0.063 Uiso 0.68(4) 1 calc PR A 1
C11A C -0.4312(18) 0.0648(11) -0.0602(7) 0.042(2) Uani 0.68(4) 1 d PD A 1
H11A H -0.5267 0.0677 -0.0646 0.063 Uiso 0.68(4) 1 calc PR A 1
H11B H -0.3945 0.1143 -0.0583 0.063 Uiso 0.68(4) 1 calc PR A 1
H11C H -0.4089 0.0383 -0.0196 0.063 Uiso 0.68(4) 1 calc PR A 1
C12A C -0.4042(18) 0.0694(9) -0.1812(7) 0.042(2) Uani 0.68(4) 1 d PD A 1
H12A H -0.4973 0.0645 -0.1923 0.063 Uiso 0.68(4) 1 calc PR A 1
H12B H -0.3509 0.0526 -0.2186 0.063 Uiso 0.68(4) 1 calc PR A 1
H12C H -0.3843 0.1209 -0.1720 0.063 Uiso 0.68(4) 1 calc PR A 1
C10B C -0.410(3) -0.0492(11) -0.151(2) 0.042(2) Uani 0.32(4) 1 d PD A 2
H10D H -0.3746 -0.0889 -0.1238 0.063 Uiso 0.32(4) 1 calc PR A 2
H10E H -0.3726 -0.0524 -0.1958 0.063 Uiso 0.32(4) 1 calc PR A 2
H10F H -0.5053 -0.0533 -0.1535 0.063 Uiso 0.32(4) 1 calc PR A 2
C11B C -0.460(3) 0.043(2) -0.0633(13) 0.042(2) Uani 0.32(4) 1 d PD A 2
H11D H -0.5517 0.0409 -0.0770 0.063 Uiso 0.32(4) 1 calc PR A 2
H11E H -0.4392 0.0932 -0.0486 0.063 Uiso 0.32(4) 1 calc PR A 2
H11F H -0.4445 0.0090 -0.0269 0.063 Uiso 0.32(4) 1 calc PR A 2
C12B C -0.373(4) 0.0839(16) -0.1729(15) 0.042(2) Uani 0.32(4) 1 d PD A 2
H12D H -0.4641 0.0959 -0.1849 0.063 Uiso 0.32(4) 1 calc PR A 2
H12E H -0.3261 0.0671 -0.2122 0.063 Uiso 0.32(4) 1 calc PR A 2
H12F H -0.3304 0.1276 -0.1550 0.063 Uiso 0.32(4) 1 calc PR A 2
Cu1 Cu 0.11625(11) -0.15766(6) -0.21104(5) 0.0294(2) Uani 1 1 d . . .
Cu2 Cu -0.09316(11) -0.04700(6) -0.19167(6) 0.0333(3) Uani 1 1 d . . .
I1 I -0.11660(6) -0.18965(3) -0.15934(3) 0.02811(14) Uani 1 1 d . . .
I2 I 0.16437(5) -0.01448(3) -0.18514(3) 0.02994(15) Uani 1 1 d . . .
S1 S 0.3024(2) -0.21479(11) -0.17108(10) 0.0235(4) Uani 1 1 d . . .
S2 S -0.1923(2) 0.02317(13) -0.10908(12) 0.0314(5) Uani 1 1 d . A .

loop_
_atom_site_aniso_label
_atom_site_aniso_U_11
_atom_site_aniso_U_22
_atom_site_aniso_U_33
_atom_site_aniso_U_23
_atom_site_aniso_U_13
_atom_site_aniso_U_12
C1 0.040(5) 0.033(5) 0.043(5) 0.015(4) 0.006(4) 0.002(5)
C2 0.041(6) 0.049(6) 0.028(5) -0.008(4) -0.002(4) 0.012(5)
C3 0.034(5) 0.052(6) 0.034(5) 0.009(5) -0.005(4) 0.005(5)
C4 0.031(5) 0.038(5) 0.024(4) 0.002(4) -0.006(4) 0.013(4)
C5 0.027(4) 0.021(4) 0.036(5) -0.006(4) 0.001(4) -0.008(4)
C6 0.019(4) 0.027(4) 0.032(4) -0.003(4) 0.000(3) -0.010(4)
C7 0.032(5) 0.037(5) 0.029(5) -0.003(4) -0.002(4) 0.004(4)
C8 0.033(5) 0.035(5) 0.042(5) -0.003(4) -0.001(4) 0.002(4)
C9 0.021(5) 0.055(6) 0.040(5) 0.014(5) 0.000(4) 0.008(4)
C10A 0.020(5) 0.057(6) 0.050(5) 0.000(4) -0.005(3) 0.003(4)
C11A 0.020(5) 0.057(6) 0.050(5) 0.000(4) -0.005(3) 0.003(4)
C12A 0.020(5) 0.057(6) 0.050(5) 0.000(4) -0.005(3) 0.003(4)
C10B 0.020(5) 0.057(6) 0.050(5) 0.000(4) -0.005(3) 0.003(4)
C11B 0.020(5) 0.057(6) 0.050(5) 0.000(4) -0.005(3) 0.003(4)
C12B 0.020(5) 0.057(6) 0.050(5) 0.000(4) -0.005(3) 0.003(4)
Cu1 0.0264(6) 0.0270(5) 0.0348(6) 0.0010(5) -0.0057(5) 0.0024(5)
Cu2 0.0256(6) 0.0315(6) 0.0429(6) 0.0028(5) -0.0024(5) -0.0005(5)
I1 0.0257(3) 0.0269(3) 0.0317(3) 0.0008(2) -0.0057(2) -0.0019(2)
I2 0.0225(3) 0.0236(3) 0.0437(3) -0.0017(2) -0.0024(2) -0.0011(2)
S1 0.0240(10) 0.0217(9) 0.0249(10) 0.0002(8) -0.0027(8) 0.0010(8)
S2 0.0204(10) 0.0306(11) 0.0431(13) 0.0029(10) 0.0018(9) -0.0001(9)

loop_
_atom_type_symbol
_atom_type_description
_atom_type_scat_dispersion_real
_atom_type_scat_dispersion_imag
_atom_type_scat_source
C C 0.0033 0.0016 'International Tables Vol C Tables 4.2.6.8 and 6.1.1.4'
H H 0.0000 0.0000 'International Tables Vol C Tables 4.2.6.8 and 6.1.1.4'
Cu Cu 0.3201 1.2651 'International Tables Vol C Tables 4.2.6.8 and 6.1.1.4'
I I -0.4742 1.8119 'International Tables Vol C Tables 4.2.6.8 and 6.1.1.4'
S S 0.1246 0.1234 'International Tables Vol C Tables 4.2.6.8 and 6.1.1.4'

loop_
_geom_angle_atom_site_label_1
_geom_angle_atom_site_label_2
_geom_angle_atom_site_label_3
_geom_angle
_geom_angle_site_symmetry_1
_geom_angle_site_symmetry_3
_geom_angle_publ_flag
C4 C1 H1A 109.5 . . ?
C4 C1 H1B 109.5 . . ?
H1A C1 H1B 109.5 . . ?
C4 C1 H1C 109.5 . . ?
H1A C1 H1C 109.5 . . ?
H1B C1 H1C 109.5 . . ?
C4 C2 H2A 109.5 . . ?
C4 C2 H2B 109.5 . . ?
H2A C2 H2B 109.5 . . ?
C4 C2 H2C 109.5 . . ?
H2A C2 H2C 109.5 . . ?
H2B C2 H2C 109.5 . . ?
C4 C3 H3A 109.5 . . ?
C4 C3 H3B 109.5 . . ?
H3A C3 H3B 109.5 . . ?
C4 C3 H3C 109.5 . . ?
H3A C3 H3C 109.5 . . ?
H3B C3 H3C 109.5 . . ?
C1 C4 C2 110.7(8) . . ?
C1 C4 C3 110.9(8) . . ?
C2 C4 C3 110.3(8) . . ?
C1 C4 S1 112.3(6) . . ?
C2 C4 S1 105.1(6) . . ?
C3 C4 S1 107.3(6) . . ?
C6 C5 S1 111.6(6) . . ?
C6 C5 H5A 109.3 . . ?
S1 C5 H5A 109.3 . . ?
C6 C5 H5B 109.3 . . ?
S1 C5 H5B 109.3 . . ?
H5A C5 H5B 108.0 . . ?
C6 C6 C5 113.0(9) 4_654 . ?
C6 C6 H6A 109.0 4_654 . ?
C5 C6 H6A 109.0 . . ?
C6 C6 H6B 109.0 4_654 . ?
C5 C6 H6B 109.0 . . ?
H6A C6 H6B 107.8 . . ?
C7 C7 C8 113.1(10) 5 . ?
C7 C7 H7A 109.0 5 . ?
C8 C7 H7A 109.0 . . ?
C7 C7 H7B 109.0 5 . ?
C8 C7 H7B 109.0 . . ?
H7A C7 H7B 107.8 . . ?
C7 C8 S2 113.5(7) . . ?
C7 C8 H8A 108.9 . . ?
S2 C8 H8A 108.9 . . ?
C7 C8 H8B 108.9 . . ?
S2 C8 H8B 108.9 . . ?
H8A C8 H8B 107.7 . . ?
C11B C9 C10A 91.6(13) . . ?
C11B C9 C10B 112.5(11) . . ?
C11B C9 C12A 111.6(18) . . ?
C10A C9 C12A 113.2(8) . . ?
C10B C9 C12A 96.1(15) . . ?
C11B C9 C12B 111.0(11) . . ?
C10A C9 C12B 129.5(15) . . ?
C10B C9 C12B 110.8(11) . . ?
C10A C9 C11A 109.5(8) . . ?
C10B C9 C11A 130.8(14) . . ?
C12A C9 C11A 106.8(8) . . ?
C12B C9 C11A 101.2(16) . . ?
C11B C9 S2 119.0(16) . . ?
C10A C9 S2 112.7(8) . . ?
C10B C9 S2 106.9(14) . . ?
C12A C9 S2 108.1(9) . . ?
C12B C9 S2 95.2(15) . . ?
C11A C9 S2 106.2(9) . . ?
C9 C10A H10A 109.5 . . ?
C9 C10A H10B 109.5 . . ?
C9 C10A H10C 109.5 . . ?
C9 C11A H11A 109.5 . . ?
C9 C11A H11B 109.5 . . ?
C9 C11A H11C 109.5 . . ?
C9 C12A H12A 109.5 . . ?
C9 C12A H12B 109.5 . . ?
C9 C12A H12C 109.5 . . ?
C9 C10B H10D 109.5 . . ?
C9 C10B H10E 109.5 . . ?
H10D C10B H10E 109.5 . . ?
C9 C10B H10F 109.5 . . ?
H10D C10B H10F 109.5 . . ?
H10E C10B H10F 109.5 . . ?
C9 C11B H11D 109.5 . . ?
C9 C11B H11E 109.5 . . ?
H11D C11B H11E 109.5 . . ?
C9 C11B H11F 109.5 . . ?
H11D C11B H11F 109.5 . . ?
H11E C11B H11F 109.5 . . ?
C9 C12B H12D 109.5 . . ?
C9 C12B H12E 109.5 . . ?
H12D C12B H12E 109.5 . . ?
C9 C12B H12F 109.5 . . ?
H12D C12B H12F 109.5 . . ?
H12E C12B H12F 109.5 . . ?
S1 Cu1 I1 119.81(7) . . ?
S1 Cu1 I1 103.98(7) . 4_554 ?
I1 Cu1 I1 109.68(4) . 4_554 ?
S1 Cu1 I2 102.65(6) . . ?
I1 Cu1 I2 107.32(4) . . ?
I1 Cu1 I2 113.46(4) 4_554 . ?
S1 Cu1 Cu2 129.29(7) . 4_554 ?
I1 Cu1 Cu2 110.82(4) . 4_554 ?
I1 Cu1 Cu2 58.48(3) 4_554 4_554 ?
I2 Cu1 Cu2 57.35(3) . 4_554 ?
S1 Cu1 Cu1 151.33(6) . 4_554 ?
I1 Cu1 Cu1 58.22(4) . 4_554 ?
I1 Cu1 Cu1 57.40(4) 4_554 4_554 ?
I2 Cu1 Cu1 104.93(3) . 4_554 ?
Cu2 Cu1 Cu1 63.01(4) 4_554 4_554 ?
S1 Cu1 Cu2 148.50(7) . . ?
I1 Cu1 Cu2 56.95(3) . . ?
I1 Cu1 Cu2 106.14(4) 4_554 . ?
I2 Cu1 Cu2 56.50(3) . . ?
Cu2 Cu1 Cu2 62.96(5) 4_554 . ?
Cu1 Cu1 Cu2 58.20(4) 4_554 . ?
S2 Cu2 I2 115.35(7) . 4_554 ?
S2 Cu2 I1 108.58(7) . . ?
I2 Cu2 I1 114.72(5) 4_554 . ?
S2 Cu2 I2 105.45(7) . . ?
I2 Cu2 I2 105.22(4) 4_554 . ?
I1 Cu2 I2 106.70(4) . . ?
S2 Cu2 Cu1 148.51(8) . 4_554 ?
I2 Cu2 Cu1 59.09(4) 4_554 4_554 ?
I1 Cu2 Cu1 58.07(3) . 4_554 ?
I2 Cu2 Cu1 105.80(5) . 4_554 ?
S2 Cu2 Cu1 141.28(8) . . ?
I2 Cu2 Cu1 103.01(5) 4_554 . ?
I1 Cu2 Cu1 55.79(3) . . ?
I2 Cu2 Cu1 56.96(3) . . ?
Cu1 Cu2 Cu1 58.79(5) 4_554 . ?
S2 Cu2 Cu2 145.95(6) . 4_554 ?
I2 Cu2 Cu2 56.14(4) 4_554 4_554 ?
I1 Cu2 Cu2 104.14(3) . 4_554 ?
I2 Cu2 Cu2 55.01(4) . 4_554 ?
Cu1 Cu2 Cu2 60.74(4) 4_554 4_554 ?
Cu1 Cu2 Cu2 56.31(3) . 4_554 ?
Cu1 I1 Cu1 64.38(4) . 4_554 ?
Cu1 I1 Cu2 67.26(4) . . ?
Cu1 I1 Cu2 63.45(4) 4_554 . ?
Cu2 I2 Cu2 68.85(4) 4_554 . ?
Cu2 I2 Cu1 63.56(4) 4_554 . ?
Cu2 I2 Cu1 66.53(4) . . ?
C5 S1 C4 103.0(4) . . ?
C5 S1 Cu1 108.5(3) . . ?
C4 S1 Cu1 112.9(3) . . ?
C8 S2 C9 102.5(4) . . ?
C8 S2 Cu2 105.7(3) . . ?
C9 S2 Cu2 110.0(3) . . ?

loop_
_geom_bond_atom_site_label_1
_geom_bond_atom_site_label_2
_geom_bond_distance
_geom_bond_site_symmetry_2
_geom_bond_publ_flag
C1 C4 1.511(13) . ?
C1 H1A 0.9800 . ?
C1 H1B 0.9800 . ?
C1 H1C 0.9800 . ?
C2 C4 1.517(12) . ?
C2 H2A 0.9800 . ?
C2 H2B 0.9800 . ?
C2 H2C 0.9800 . ?
C3 C4 1.535(12) . ?
C3 H3A 0.9800 . ?
C3 H3B 0.9800 . ?
C3 H3C 0.9800 . ?
C4 S1 1.851(9) . ?
C5 C6 1.525(11) . ?
C5 S1 1.830(8) . ?
C5 H5A 0.9900 . ?
C5 H5B 0.9900 . ?
C6 C6 1.520(15) 4_654 ?
C6 H6A 0.9900 . ?
C6 H6B 0.9900 . ?
C7 C7 1.501(18) 5 ?
C7 C8 1.534(13) . ?
C7 H7A 0.9900 . ?
C7 H7B 0.9900 . ?
C8 S2 1.831(10) . ?
C8 H8A 0.9900 . ?
C8 H8B 0.9900 . ?
C9 C11B 1.501(14) . ?
C9 C10A 1.502(12) . ?
C9 C10B 1.510(14) . ?
C9 C12A 1.515(12) . ?
C9 C12B 1.525(14) . ?
C9 C11A 1.551(12) . ?
C9 S2 1.861(9) . ?
C10A H10A 0.9800 . ?
C10A H10B 0.9800 . ?
C10A H10C 0.9800 . ?
C11A H11A 0.9800 . ?
C11A H11B 0.9800 . ?
C11A H11C 0.9800 . ?
C12A H12A 0.9800 . ?
C12A H12B 0.9800 . ?
C12A H12C 0.9800 . ?
C10B H10D 0.9800 . ?
C10B H10E 0.9800 . ?
C10B H10F 0.9800 . ?
C11B H11D 0.9800 . ?
C11B H11E 0.9800 . ?
C11B H11F 0.9800 . ?
C12B H12D 0.9800 . ?
C12B H12E 0.9800 . ?
C12B H12F 0.9800 . ?
Cu1 S1 2.312(2) . ?
Cu1 I1 2.6600(13) . ?
Cu1 I1 2.6840(12) 4_554 ?
Cu1 I2 2.7110(12) . ?
Cu1 Cu2 2.8292(16) 4_554 ?
Cu1 Cu1 2.847(2) 4_554 ?
Cu1 Cu2 2.9664(16) . ?
Cu2 S2 2.335(3) . ?
Cu2 I2 2.6606(13) 4_554 ?
Cu2 I1 2.6960(13) . ?
Cu2 I2 2.6967(13) . ?
Cu2 Cu1 2.8292(16) 4_554 ?
Cu2 Cu2 3.029(2) 4_554 ?
I1 Cu1 2.6840(12) 4_554 ?
I2 Cu2 2.6606(13) 4_554 ?

loop_
_geom_torsion_atom_site_label_1
_geom_torsion_atom_site_label_2
_geom_torsion_atom_site_label_3
_geom_torsion_atom_site_label_4
_geom_torsion
_geom_torsion_site_symmetry_1
_geom_torsion_site_symmetry_2
_geom_torsion_site_symmetry_3
_geom_torsion_site_symmetry_4
_geom_torsion_publ_flag
S1 C5 C6 C6 73.7(6) . . . 4_654 ?
C7 C7 C8 S2 65.7(11) 5 . . . ?
S1 Cu1 Cu2 S2 -17.6(2) . . . . ?
I1 Cu1 Cu2 S2 76.57(12) . . . . ?
I1 Cu1 Cu2 S2 179.87(11) 4_554 . . . ?
I2 Cu1 Cu2 S2 -72.35(12) . . . . ?
Cu2 Cu1 Cu2 S2 -139.49(12) 4_554 . . . ?
Cu1 Cu1 Cu2 S2 146.95(13) 4_554 . . . ?
S1 Cu1 Cu2 I2 154.58(13) . . . 4_554 ?
I1 Cu1 Cu2 I2 -111.22(4) . . . 4_554 ?
I1 Cu1 Cu2 I2 -7.92(5) 4_554 . . 4_554 ?
I2 Cu1 Cu2 I2 99.86(4) . . . 4_554 ?
Cu2 Cu1 Cu2 I2 32.72(4) 4_554 . . 4_554 ?
Cu1 Cu1 Cu2 I2 -40.85(4) 4_554 . . 4_554 ?
S1 Cu1 Cu2 I1 -94.20(14) . . . . ?
I1 Cu1 Cu2 I1 103.29(4) 4_554 . . . ?
I2 Cu1 Cu2 I1 -148.92(4) . . . . ?
Cu2 Cu1 Cu2 I1 143.94(5) 4_554 . . . ?
Cu1 Cu1 Cu2 I1 70.37(3) 4_554 . . . ?
S1 Cu1 Cu2 I2 54.72(14) . . . . ?
I1 Cu1 Cu2 I2 148.92(4) . . . . ?
I1 Cu1 Cu2 I2 -107.78(4) 4_554 . . . ?
Cu2 Cu1 Cu2 I2 -67.14(3) 4_554 . . . ?
Cu1 Cu1 Cu2 I2 -140.71(5) 4_554 . . . ?
S1 Cu1 Cu2 Cu1 -164.57(15) . . . 4_554 ?
I1 Cu1 Cu2 Cu1 -70.37(3) . . . 4_554 ?
I1 Cu1 Cu2 Cu1 32.92(4) 4_554 . . 4_554 ?
I2 Cu1 Cu2 Cu1 140.71(5) . . . 4_554 ?
Cu2 Cu1 Cu2 Cu1 73.56(5) 4_554 . . 4_554 ?
S1 Cu1 Cu2 Cu2 121.86(15) . . . 4_554 ?
I1 Cu1 Cu2 Cu2 -143.94(5) . . . 4_554 ?
I1 Cu1 Cu2 Cu2 -40.64(4) 4_554 . . 4_554 ?
I2 Cu1 Cu2 Cu2 67.14(3) . . . 4_554 ?
Cu1 Cu1 Cu2 Cu2 -73.56(5) 4_554 . . 4_554 ?
S1 Cu1 I1 Cu1 -146.57(7) . . . 4_554 ?
I1 Cu1 I1 Cu1 -26.53(5) 4_554 . . 4_554 ?
I2 Cu1 I1 Cu1 97.14(3) . . . 4_554 ?
Cu2 Cu1 I1 Cu1 36.22(5) 4_554 . . 4_554 ?
Cu2 Cu1 I1 Cu1 70.34(3) . . . 4_554 ?
S1 Cu1 I1 Cu2 143.09(8) . . . . ?
I1 Cu1 I1 Cu2 -96.86(5) 4_554 . . . ?
I2 Cu1 I1 Cu2 26.80(4) . . . . ?
Cu2 Cu1 I1 Cu2 -34.12(5) 4_554 . . . ?
Cu1 Cu1 I1 Cu2 -70.34(3) 4_554 . . . ?
S2 Cu2 I1 Cu1 -140.07(8) . . . . ?
I2 Cu2 I1 Cu1 89.24(5) 4_554 . . . ?
I2 Cu2 I1 Cu1 -26.86(4) . . . . ?
Cu1 Cu2 I1 Cu1 71.66(5) 4_554 . . . ?
Cu2 Cu2 I1 Cu1 30.34(5) 4_554 . . . ?
S2 Cu2 I1 Cu1 148.27(8) . . . 4_554 ?
I2 Cu2 I1 Cu1 17.58(4) 4_554 . . 4_554 ?
I2 Cu2 I1 Cu1 -98.52(5) . . . 4_554 ?
Cu1 Cu2 I1 Cu1 -71.66(5) . . . 4_554 ?
Cu2 Cu2 I1 Cu1 -41.32(5) 4_554 . . 4_554 ?
S2 Cu2 I2 Cu2 -148.84(7) . . . 4_554 ?
I2 Cu2 I2 Cu2 -26.46(5) 4_554 . . 4_554 ?
I1 Cu2 I2 Cu2 95.82(3) . . . 4_554 ?
Cu1 Cu2 I2 Cu2 35.10(5) 4_554 . . 4_554 ?
Cu1 Cu2 I2 Cu2 69.35(3) . . . 4_554 ?
S2 Cu2 I2 Cu1 141.80(8) . . . . ?
I2 Cu2 I2 Cu1 -95.82(5) 4_554 . . . ?
I1 Cu2 I2 Cu1 26.47(4) . . . . ?
Cu1 Cu2 I2 Cu1 -34.26(5) 4_554 . . . ?
Cu2 Cu2 I2 Cu1 -69.35(3) 4_554 . . . ?
S1 Cu1 I2 Cu2 128.83(7) . . . 4_554 ?
I1 Cu1 I2 Cu2 -104.03(5) . . . 4_554 ?
I1 Cu1 I2 Cu2 17.29(4) 4_554 . . 4_554 ?
Cu1 Cu1 I2 Cu2 -43.23(5) 4_554 . . 4_554 ?
Cu2 Cu1 I2 Cu2 -77.09(5) . . . 4_554 ?
S1 Cu1 I2 Cu2 -154.08(7) . . . . ?
I1 Cu1 I2 Cu2 -26.95(4) . . . . ?
I1 Cu1 I2 Cu2 94.37(5) 4_554 . . . ?
Cu2 Cu1 I2 Cu2 77.09(5) 4_554 . . . ?
Cu1 Cu1 I2 Cu2 33.85(5) 4_554 . . . ?
C6 C5 S1 C4 -135.0(6) . . . . ?
C6 C5 S1 Cu1 105.2(6) . . . . ?
C1 C4 S1 C5 -46.3(7) . . . . ?
C2 C4 S1 C5 -166.7(6) . . . . ?
C3 C4 S1 C5 75.9(7) . . . . ?
C1 C4 S1 Cu1 70.5(7) . . . . ?
C2 C4 S1 Cu1 -49.9(7) . . . . ?
C3 C4 S1 Cu1 -167.3(6) . . . . ?
I1 Cu1 S1 C5 85.7(3) . . . . ?
I1 Cu1 S1 C5 -37.2(3) 4_554 . . . ?
I2 Cu1 S1 C5 -155.6(3) . . . . ?
Cu2 Cu1 S1 C5 -97.7(3) 4_554 . . . ?
Cu1 Cu1 S1 C5 8.3(4) 4_554 . . . ?
Cu2 Cu1 S1 C5 160.2(3) . . . . ?
I1 Cu1 S1 C4 -27.8(3) . . . . ?
I1 Cu1 S1 C4 -150.6(3) 4_554 . . . ?
I2 Cu1 S1 C4 90.9(3) . . . . ?
Cu2 Cu1 S1 C4 148.9(3) 4_554 . . . ?
Cu1 Cu1 S1 C4 -105.2(4) 4_554 . . . ?
Cu2 Cu1 S1 C4 46.7(4) . . . . ?
C7 C8 S2 C9 -178.2(7) . . . . ?
C7 C8 S2 Cu2 66.5(7) . . . . ?
C11B C9 S2 C8 48.1(17) . . . . ?
C10A C9 S2 C8 -57.4(11) . . . . ?
C10B C9 S2 C8 -80.7(18) . . . . ?
C12A C9 S2 C8 176.8(9) . . . . ?
C12B C9 S2 C8 165.7(15) . . . . ?
C11A C9 S2 C8 62.5(9) . . . . ?
C11B C9 S2 Cu2 160.3(16) . . . . ?
C10A C9 S2 Cu2 54.8(10) . . . . ?
C10B C9 S2 Cu2 31.4(18) . . . . ?
C12A C9 S2 Cu2 -71.1(9) . . . . ?
C12B C9 S2 Cu2 -82.1(15) . . . . ?
C11A C9 S2 Cu2 174.6(8) . . . . ?
I2 Cu2 S2 C8 160.9(3) 4_554 . . . ?
I1 Cu2 S2 C8 30.5(3) . . . . ?
I2 Cu2 S2 C8 -83.5(3) . . . . ?
Cu1 Cu2 S2 C8 89.2(4) 4_554 . . . ?
Cu1 Cu2 S2 C8 -27.5(4) . . . . ?
Cu2 Cu2 S2 C8 -132.7(3) 4_554 . . . ?
I2 Cu2 S2 C9 50.9(3) 4_554 . . . ?
I1 Cu2 S2 C9 -79.5(3) . . . . ?
I2 Cu2 S2 C9 166.5(3) . . . . ?
Cu1 Cu2 S2 C9 -20.8(3) 4_554 . . . ?
Cu1 Cu2 S2 C9 -137.6(3) . . . . ?
Cu2 Cu2 S2 C9 117.3(3) 4_554 . . . ?
